data_1546984
loop_
_publ_author_name
'Harl\'e, Jean-Baptiste'
'Mine, Shinya'
'Kamegawa, Takashi'
'Nguyen, Van Tay'
'Maeda, Takeshi'
'Nakazumi, Hiroyuki'
'Fujiwara, Hideki'

_publ_section_title
;
 Deep Blue Asymmetrical Streptocyanine Dyes: Synthesis, Spectroscopic
 Characterizations, and Ion-Specific Cooperative Adsorption at the Surface
 of TiO2 Anatase Nanoparticles
;
_journal_issue 28
_journal_name_full 'The Journal of Physical Chemistry C'
_journal_page_first 15049
_journal_paper_doi 10.1021/acs.jpcc.7b03046
_journal_volume 121
_journal_year 2017
_chemical_formula_moiety 'C33 H25 B F4 N2 O2'
_chemical_formula_sum 'C33 H25 B F4 N2 O2'
_chemical_formula_weight 568.38
_space_group_IT_number 2
_symmetry_cell_setting triclinic
_symmetry_Int_Tables_number 2
_symmetry_space_group_name_Hall '-P 1'
_symmetry_space_group_name_H-M 'P -1'
_atom_sites_solution_hydrogens geom
_atom_sites_solution_primary direct
_atom_sites_solution_secondary difmap
_cell_angle_alpha 100.015(12)
_cell_angle_beta 93.889(10)
_cell_angle_gamma 98.216(16)
_cell_formula_units_Z 2
_cell_length_a 9.469(4)
_cell_length_b 10.302(6)
_cell_length_c 14.831(7)
_cell_measurement_reflns_used 3331
_cell_measurement_temperature 293
_cell_measurement_theta_max 29.70
_cell_measurement_theta_min 3.38
_cell_volume 1403.7(12)
_computing_cell_refinement CrystalClear
_computing_data_collection 'CrystalClear (Rigaku/MSC Inc., 2006)'
_computing_data_reduction CrystalClear
_computing_molecular_graphics 'CrystalStructure 4.0'
_computing_publication_material 'CrystalStructure 4.0 (Rigaku, 2010)'
_computing_structure_refinement 'CRYSTALS (Carruthers, et al., 1999)'
_computing_structure_solution 'SIR92 (Altomare, et al., 1994)'
_diffrn_ambient_temperature 293
_diffrn_detector_area_resol_mean 7.314
_diffrn_measured_fraction_theta_full 0.816
_diffrn_measured_fraction_theta_max 0.816
_diffrn_measurement_device_type 'Rigaku Mercury70'
_diffrn_measurement_method \w
_diffrn_radiation_type 'Mo K\a'
_diffrn_radiation_wavelength 0.71075
_diffrn_reflns_av_R_equivalents 0.0796
_diffrn_reflns_limit_h_max 11
_diffrn_reflns_limit_h_min -12
_diffrn_reflns_limit_k_max 14
_diffrn_reflns_limit_k_min -13
_diffrn_reflns_limit_l_max 20
_diffrn_reflns_limit_l_min -17
_diffrn_reflns_number 15696
_diffrn_reflns_theta_full 30.37
_diffrn_reflns_theta_max 30.37
_diffrn_standards_number 0
_exptl_absorpt_coefficient_mu 0.101
_exptl_absorpt_correction_T_max 0.998
_exptl_absorpt_correction_T_min 0.557
_exptl_absorpt_correction_type multi-scan
_exptl_absorpt_process_details 'REQAB (Rigaku, 1998)'
_exptl_crystal_colour 'dark green'
_exptl_crystal_density_diffrn 1.345
_exptl_crystal_density_method 'not measured'
_exptl_crystal_description platelet
_exptl_crystal_F_000 588.00
_exptl_crystal_size_max 0.100
_exptl_crystal_size_mid 0.100
_exptl_crystal_size_min 0.020
_refine_diff_density_max 0.589
_refine_diff_density_min -0.568
_refine_ls_extinction_method none
_refine_ls_goodness_of_fit_ref 1.064
_refine_ls_hydrogen_treatment constr
_refine_ls_number_parameters 404
_refine_ls_number_reflns 2616
_refine_ls_R_factor_gt 0.1255
_refine_ls_shift/su_max 0.000
_refine_ls_structure_factor_coef F
_refine_ls_weighting_details
;
    Chebychev polynomial with 3 parameters (Carruthers & Watkin, 1979)
    9.7227    2.7405    6.1186
;
_refine_ls_weighting_scheme calc
_refine_ls_wR_factor_ref 0.1194
_reflns_number_gt 2616
_reflns_number_total 6915
_reflns_threshold_expression F>2.0\s(F)
_cod_data_source_file jp7b03046_si_002.cif
_cod_data_source_block 1OH-BF4
_cod_original_cell_volume 1403.6(11)
_cod_database_code 1546984

loop_
_symmetry_equiv_pos_site_id
_symmetry_equiv_pos_as_xyz
1 +X,+Y,+Z
2 -X,-Y,-Z

loop_
_atom_site_label
_atom_site_type_symbol
_atom_site_fract_x
_atom_site_fract_y
_atom_site_fract_z
_atom_site_U_iso_or_equiv
_atom_site_adp_type
_atom_site_occupancy
_atom_site_symmetry_multiplicity
_atom_site_calc_flag
_atom_site_refinement_flags
F1 F 0.1521(6) 0.8109(7) 0.6427(5) 0.121(3) Uani 1.0 2 d .
F2 F -0.0187(8) 0.6606(10) 0.5607(6) 0.158(4) Uani 1.0 2 d .
F3 F -0.0574(8) 0.7637(8) 0.6972(7) 0.156(4) Uani 1.0 2 d .
F4 F 0.0921(7) 0.6173(6) 0.6851(5) 0.121(3) Uani 1.0 2 d .
O1 O 0.2997(5) 1.4096(5) 0.5103(4) 0.0662(17) Uani 1.0 2 d .
O2 O 1.0845(5) 1.3525(6) 0.6791(5) 0.0779(19) Uani 1.0 2 d .
N1 N 0.5972(6) 0.3064(6) 0.9037(4) 0.0494(17) Uani 1.0 2 d .
N2 N 0.5629(5) 1.0179(5) 0.6285(4) 0.0397(15) Uani 1.0 2 d .
C1 C 0.4834(7) 0.2030(7) 0.9179(5) 0.048(2) Uani 1.0 2 d .
C2 C 0.4162(9) 0.1116(8) 0.8449(6) 0.072(3) Uani 1.0 2 d .
C3 C 0.3118(11) 0.0128(10) 0.8579(7) 0.087(4) Uani 1.0 2 d .
C4 C 0.2751(9) 0.0051(8) 0.9460(8) 0.077(3) Uani 1.0 2 d .
C5 C 0.3414(10) 0.0970(11) 1.0172(7) 0.085(4) Uani 1.0 2 d .
C6 C 0.4450(9) 0.2000(9) 1.0053(6) 0.070(3) Uani 1.0 2 d .
C7 C 0.7414(8) 0.3032(7) 0.9436(5) 0.049(2) Uani 1.0 2 d .
C8 C 0.8271(9) 0.2289(9) 0.8955(6) 0.072(3) Uani 1.0 2 d .
C9 C 0.9619(10) 0.2205(11) 0.9331(8) 0.086(4) Uani 1.0 2 d .
C10 C 1.0095(10) 0.2906(11) 1.0175(8) 0.085(4) Uani 1.0 2 d .
C11 C 0.9257(11) 0.3637(12) 1.0654(7) 0.090(4) Uani 1.0 2 d .
C12 C 0.7904(9) 0.3735(10) 1.0288(7) 0.079(3) Uani 1.0 2 d .
C13 C 0.5698(7) 0.3988(7) 0.8506(5) 0.0458(19) Uani 1.0 2 d .
C14 C 0.6848(7) 0.4902(7) 0.8302(5) 0.047(2) Uani 1.0 2 d .
C15 C 0.6612(7) 0.5871(7) 0.7819(5) 0.048(2) Uani 1.0 2 d .
C16 C 0.5209(7) 0.5986(6) 0.7492(5) 0.0411(18) Uani 1.0 2 d .
C17 C 0.4072(7) 0.5057(7) 0.7689(5) 0.048(2) Uani 1.0 2 d .
C18 C 0.4309(7) 0.4085(7) 0.8176(5) 0.049(2) Uani 1.0 2 d .
C19 C 0.4841(7) 0.7002(6) 0.7039(5) 0.0426(18) Uani 1.0 2 d .
C20 C 0.5736(7) 0.8083(6) 0.6860(5) 0.0413(18) Uani 1.0 2 d .
C21 C 0.5079(7) 0.8994(7) 0.6472(4) 0.0434(18) Uani 1.0 2 d .
C22 C 0.4755(6) 1.1065(6) 0.5971(4) 0.0368(17) Uani 1.0 2 d .
C23 C 0.3290(7) 1.0842(7) 0.5720(5) 0.0432(19) Uani 1.0 2 d .
C24 C 0.2706(7) 1.1874(7) 0.5433(5) 0.0443(19) Uani 1.0 2 d .
C25 C 0.3537(7) 1.3072(7) 0.5382(5) 0.047(2) Uani 1.0 2 d .
C26 C 0.5001(7) 1.3289(7) 0.5644(5) 0.0457(19) Uani 1.0 2 d .
C27 C 0.5611(7) 1.2266(6) 0.5941(5) 0.0395(18) Uani 1.0 2 d .
C28 C 0.7072(7) 1.2164(7) 0.6240(5) 0.0429(19) Uani 1.0 2 d .
C29 C 0.8339(7) 1.3067(7) 0.6358(5) 0.0460(19) Uani 1.0 2 d .
C30 C 0.9566(7) 1.2663(8) 0.6643(6) 0.057(3) Uani 1.0 2 d .
C31 C 0.9608(7) 1.1364(7) 0.6775(5) 0.052(2) Uani 1.0 2 d .
C32 C 0.8355(7) 1.0455(7) 0.6682(5) 0.049(2) Uani 1.0 2 d .
C33 C 0.7092(7) 1.0873(7) 0.6432(4) 0.0411(18) Uani 1.0 2 d .
B1 B 0.0419(9) 0.7130(9) 0.6478(8) 0.060(3) Uani 1.0 2 d .
H1 H 0.4427 0.1144 0.7859 0.0826 Uiso 1.0 2 calc R
H2 H 0.2646 -0.0502 0.8085 0.1015 Uiso 1.0 2 calc R
H3 H 0.2023 -0.0600 0.9561 0.0930 Uiso 1.0 2 calc R
H4 H 0.3201 0.0893 1.0766 0.1035 Uiso 1.0 2 calc R
H5 H 0.4876 0.2653 1.0549 0.0815 Uiso 1.0 2 calc R
H6 H 0.7935 0.1808 0.8371 0.0870 Uiso 1.0 2 calc R
H7 H 1.0215 0.1723 0.8980 0.1052 Uiso 1.0 2 calc R
H8 H 1.0992 0.2827 1.0437 0.1020 Uiso 1.0 2 calc R
H9 H 0.9595 0.4106 1.1241 0.1044 Uiso 1.0 2 calc R
H10 H 0.7339 0.4274 1.0621 0.0897 Uiso 1.0 2 calc R
H11 H 0.7781 0.4844 0.8510 0.0584 Uiso 1.0 2 calc R
H12 H 0.7380 0.6446 0.7678 0.0589 Uiso 1.0 2 calc R
H13 H 0.3142 0.5091 0.7460 0.0567 Uiso 1.0 2 calc R
H14 H 0.3534 0.3499 0.8298 0.0589 Uiso 1.0 2 calc R
H15 H 0.3881 0.6928 0.6825 0.0509 Uiso 1.0 2 calc R
H16 H 0.6725 0.8185 0.6990 0.0508 Uiso 1.0 2 calc R
H17 H 0.4092 0.8762 0.6334 0.0494 Uiso 1.0 2 calc R
H18 H 0.2736 1.0031 0.5747 0.0508 Uiso 1.0 2 calc R
H19 H 0.1724 1.1761 0.5269 0.0539 Uiso 1.0 2 calc R
H20 H 0.5567 1.4102 0.5634 0.0529 Uiso 1.0 2 calc R
H21 H 0.8346 1.3925 0.6239 0.0538 Uiso 1.0 2 calc R
H22 H 1.0484 1.1105 0.6921 0.0616 Uiso 1.0 2 calc R
H23 H 0.8348 0.9584 0.6775 0.0576 Uiso 1.0 2 calc R
H24 H 0.2133 1.3870 0.4963 0.0813 Uiso 1.0 2 calc R
H25 H 1.1477 1.3134 0.6967 0.0905 Uiso 1.0 2 calc R

loop_
_atom_site_aniso_label
_atom_site_aniso_U_11
_atom_site_aniso_U_22
_atom_site_aniso_U_33
_atom_site_aniso_U_12
_atom_site_aniso_U_13
_atom_site_aniso_U_23
F1 0.081(4) 0.101(5) 0.174(7) -0.033(4) 0.015(4) 0.044(5)
F2 0.101(5) 0.214(9) 0.145(7) -0.014(6) -0.045(5) 0.043(6)
F3 0.120(6) 0.133(6) 0.261(10) 0.063(5) 0.101(6) 0.093(6)
F4 0.123(5) 0.092(5) 0.158(6) 0.031(4) -0.015(5) 0.050(4)
O1 0.048(3) 0.057(3) 0.098(4) 0.006(3) -0.005(3) 0.033(3)
O2 0.034(3) 0.070(4) 0.122(5) -0.001(3) -0.001(3) 0.008(4)
N1 0.049(4) 0.051(4) 0.051(4) 0.008(3) 0.002(3) 0.017(3)
N2 0.036(3) 0.043(3) 0.038(3) -0.002(3) 0.003(3) 0.008(3)
C1 0.046(4) 0.037(4) 0.062(5) 0.001(3) 0.010(4) 0.020(4)
C2 0.083(6) 0.056(5) 0.067(6) -0.011(5) 0.017(5) 0.002(5)
C3 0.104(8) 0.063(6) 0.086(7) -0.005(6) 0.005(6) 0.009(5)
C4 0.069(6) 0.048(5) 0.115(8) -0.009(4) -0.000(6) 0.038(6)
C5 0.082(7) 0.102(8) 0.075(7) -0.001(6) 0.010(5) 0.040(6)
C6 0.073(6) 0.082(6) 0.049(5) -0.002(5) 0.010(4) 0.008(5)
C7 0.056(5) 0.042(4) 0.053(5) 0.009(4) 0.005(4) 0.019(4)
C8 0.073(6) 0.089(6) 0.055(5) 0.028(5) 0.003(4) 0.009(5)
C9 0.061(6) 0.102(7) 0.099(8) 0.039(5) -0.005(5) 0.014(6)
C10 0.059(6) 0.093(7) 0.103(8) 0.005(6) -0.022(6) 0.036(6)
C11 0.065(6) 0.123(9) 0.073(7) 0.007(6) -0.007(5) 0.007(6)
C12 0.056(5) 0.087(7) 0.081(7) 0.010(5) -0.002(5) -0.018(5)
C13 0.043(4) 0.047(4) 0.047(4) 0.008(3) 0.008(3) 0.003(4)
C14 0.033(4) 0.053(4) 0.060(5) 0.010(3) 0.003(3) 0.020(4)
C15 0.036(4) 0.048(4) 0.063(5) 0.003(3) 0.012(3) 0.016(4)
C16 0.032(4) 0.041(4) 0.049(4) 0.005(3) 0.002(3) 0.006(3)
C17 0.038(4) 0.048(4) 0.056(5) 0.005(3) -0.007(3) 0.012(4)
C18 0.035(4) 0.043(4) 0.069(5) -0.003(3) 0.006(3) 0.018(4)
C19 0.035(4) 0.042(4) 0.050(4) 0.000(3) 0.005(3) 0.012(3)
C20 0.041(4) 0.040(4) 0.046(4) 0.008(3) 0.004(3) 0.015(3)
C21 0.035(4) 0.051(4) 0.038(4) -0.005(3) -0.000(3) 0.002(3)
C22 0.036(4) 0.038(4) 0.038(4) 0.003(3) 0.004(3) 0.013(3)
C23 0.045(4) 0.041(4) 0.041(4) 0.000(3) 0.003(3) 0.007(3)
C24 0.040(4) 0.053(4) 0.042(4) 0.005(4) 0.004(3) 0.016(3)
C25 0.049(4) 0.054(5) 0.045(4) 0.015(4) 0.007(3) 0.017(4)
C26 0.044(4) 0.037(4) 0.051(4) -0.007(3) -0.001(3) 0.007(3)
C27 0.034(4) 0.040(4) 0.042(4) 0.006(3) 0.001(3) 0.001(3)
C28 0.045(4) 0.041(4) 0.041(4) 0.004(3) 0.004(3) 0.006(3)
C29 0.033(4) 0.038(4) 0.064(5) -0.002(3) 0.005(3) 0.006(4)
C30 0.033(4) 0.057(5) 0.070(5) -0.003(4) 0.006(4) -0.006(4)
C31 0.029(4) 0.056(5) 0.069(5) 0.011(3) 0.003(3) 0.006(4)
C32 0.038(4) 0.045(4) 0.061(5) -0.001(3) -0.001(3) 0.009(4)
C33 0.036(4) 0.045(4) 0.042(4) 0.001(3) 0.015(3) 0.006(3)
B1 0.032(5) 0.056(5) 0.097(8) 0.002(4) -0.009(5) 0.037(6)

loop_
_atom_type_symbol
_atom_type_description
_atom_type_scat_dispersion_real
_atom_type_scat_dispersion_imag
_atom_type_scat_source
C C 0.0033 0.0016
;
International Tables for Crystallography
(1992, Vol. C, Tables 4.2.6.8 and 6.1.1.4)
;
H H 0.0000 0.0000
;
International Tables for Crystallography
(1992, Vol. C, Table 6.1.1.4)
;
F F 0.0171 0.0103
;
International Tables for Crystallography
(1992, Vol. C, Tables 4.2.6.8 and 6.1.1.4)
;
N N 0.0061 0.0033
;
International Tables for Crystallography
(1992, Vol. C, Tables 4.2.6.8 and 6.1.1.4)
;
O O 0.0106 0.0060
;
International Tables for Crystallography
(1992, Vol. C, Tables 4.2.6.8 and 6.1.1.4)
;
B B 0.0013 0.0007
;
International Tables for Crystallography
(1992, Vol. C, Tables 4.2.6.8 and 6.1.1.4)
;

loop_
_geom_angle_atom_site_label_1
_geom_angle_atom_site_label_2
_geom_angle_atom_site_label_3
_geom_angle
_geom_angle_publ_flag
C1 N1 C7 117.3(6) yes
C1 N1 C13 120.8(6) yes
C7 N1 C13 121.8(6) yes
C21 N2 C22 122.6(5) yes
C21 N2 C33 130.0(6) yes
C22 N2 C33 107.2(5) yes
N1 C1 C2 119.8(7) yes
N1 C1 C6 119.3(6) yes
C2 C1 C6 120.9(7) yes
C1 C2 C3 120.1(9) yes
C2 C3 C4 119.8(8) yes
C3 C4 C5 119.3(9) yes
C4 C5 C6 121.8(10) yes
C1 C6 C5 117.9(7) yes
N1 C7 C8 119.6(6) yes
N1 C7 C12 120.9(7) yes
C8 C7 C12 119.5(8) yes
C7 C8 C9 120.7(8) yes
C8 C9 C10 119.3(10) yes
C9 C10 C11 120.3(10) yes
C10 C11 C12 121.1(9) yes
C7 C12 C11 119.0(9) yes
N1 C13 C14 119.8(6) yes
N1 C13 C18 122.1(6) yes
C14 C13 C18 118.1(7) yes
C13 C14 C15 121.5(6) yes
C14 C15 C16 120.8(6) yes
C15 C16 C17 117.3(7) yes
C15 C16 C19 125.2(6) yes
C17 C16 C19 117.3(6) yes
C16 C17 C18 121.9(6) yes
C13 C18 C17 120.4(6) yes
C16 C19 C20 127.8(6) yes
C19 C20 C21 116.0(6) yes
N2 C21 C20 130.3(6) yes
N2 C22 C23 128.7(6) yes
N2 C22 C27 109.1(5) yes
C23 C22 C27 122.2(6) yes
C22 C23 C24 117.0(6) yes
C23 C24 C25 122.0(6) yes
O1 C25 C24 123.3(6) yes
O1 C25 C26 116.2(6) yes
C24 C25 C26 120.5(7) yes
C25 C26 C27 118.5(6) yes
C22 C27 C26 119.8(6) yes
C22 C27 C28 108.0(6) yes
C26 C27 C28 132.1(6) yes
C27 C28 C29 132.2(7) yes
C27 C28 C33 108.1(5) yes
C29 C28 C33 119.6(6) yes
C28 C29 C30 118.3(7) yes
O2 C30 C29 120.8(7) yes
O2 C30 C31 116.9(7) yes
C29 C30 C31 122.3(6) yes
C30 C31 C32 120.3(7) yes
C31 C32 C33 117.7(7) yes
N2 C33 C28 107.5(6) yes
N2 C33 C32 131.0(6) yes
C28 C33 C32 121.5(6) yes
F1 B1 F2 108.1(9) yes
F1 B1 F3 110.3(8) yes
F1 B1 F4 109.5(7) yes
F2 B1 F3 108.7(8) yes
F2 B1 F4 109.4(8) yes
F3 B1 F4 110.8(10) yes
C25 O1 H24 108.797 no
C30 O2 H25 108.756 no
C1 C2 H1 120.376 no
C3 C2 H1 119.481 no
C2 C3 H2 121.034 no
C4 C3 H2 119.128 no
C3 C4 H3 121.111 no
C5 C4 H3 119.533 no
C4 C5 H4 119.235 no
C6 C5 H4 118.891 no
C1 C6 H5 120.878 no
C5 C6 H5 121.190 no
C7 C8 H6 119.467 no
C9 C8 H6 119.811 no
C8 C9 H7 119.684 no
C10 C9 H7 120.808 no
C9 C10 H8 119.355 no
C11 C10 H8 120.172 no
C10 C11 H9 119.340 no
C12 C11 H9 119.565 no
C7 C12 H10 120.650 no
C11 C12 H10 120.349 no
C13 C14 H11 119.193 no
C15 C14 H11 119.350 no
C14 C15 H12 120.183 no
C16 C15 H12 119.015 no
C16 C17 H13 118.835 no
C18 C17 H13 119.198 no
C13 C18 H14 120.115 no
C17 C18 H14 119.452 no
C16 C19 H15 116.388 no
C20 C19 H15 115.797 no
C19 C20 H16 121.682 no
C21 C20 H16 122.325 no
N2 C21 H17 114.704 no
C20 C21 H17 115.000 no
C22 C23 H18 120.795 no
C24 C23 H18 122.155 no
C23 C24 H19 119.188 no
C25 C24 H19 118.861 no
C25 C26 H20 121.356 no
C27 C26 H20 120.145 no
C28 C29 H21 120.833 no
C30 C29 H21 120.829 no
C30 C31 H22 119.653 no
C32 C31 H22 120.005 no
C31 C32 H23 122.258 no
C33 C32 H23 120.019 no

loop_
_geom_bond_atom_site_label_1
_geom_bond_atom_site_label_2
_geom_bond_distance
_geom_bond_publ_flag
F1 B1 1.359(11) yes
F2 B1 1.363(13) yes
F3 B1 1.339(13) yes
F4 B1 1.339(13) yes
O1 C25 1.350(10) yes
O2 C30 1.376(8) yes
N1 C1 1.457(9) yes
N1 C7 1.458(9) yes
N1 C13 1.377(10) yes
N2 C21 1.339(9) yes
N2 C22 1.431(9) yes
N2 C33 1.449(8) yes
C1 C2 1.359(10) yes
C1 C6 1.375(11) yes
C2 C3 1.363(13) yes
C3 C4 1.387(16) yes
C4 C5 1.342(13) yes
C5 C6 1.382(13) yes
C7 C8 1.349(12) yes
C7 C12 1.357(11) yes
C8 C9 1.378(13) yes
C9 C10 1.345(14) yes
C10 C11 1.328(15) yes
C11 C12 1.381(14) yes
C13 C14 1.420(9) yes
C13 C18 1.395(10) yes
C14 C15 1.360(11) yes
C15 C16 1.411(9) yes
C16 C17 1.415(9) yes
C16 C19 1.409(10) yes
C17 C18 1.367(11) yes
C19 C20 1.376(9) yes
C20 C21 1.381(10) yes
C22 C23 1.387(9) yes
C22 C27 1.388(9) yes
C23 C24 1.383(10) yes
C24 C25 1.383(10) yes
C25 C26 1.390(9) yes
C26 C27 1.393(10) yes
C27 C28 1.448(9) yes
C28 C29 1.389(8) yes
C28 C33 1.410(10) yes
C29 C30 1.354(10) yes
C30 C31 1.391(11) yes
C31 C32 1.386(9) yes
C32 C33 1.377(10) yes
O1 H24 0.820 no
O2 H25 0.820 no
C2 H1 0.930 no
C3 H2 0.930 no
C4 H3 0.930 no
C5 H4 0.930 no
C6 H5 0.930 no
C8 H6 0.930 no
C9 H7 0.930 no
C10 H8 0.930 no
C11 H9 0.930 no
C12 H10 0.930 no
C14 H11 0.930 no
C15 H12 0.930 no
C17 H13 0.930 no
C18 H14 0.930 no
C19 H15 0.930 no
C20 H16 0.930 no
C21 H17 0.930 no
C23 H18 0.930 no
C24 H19 0.930 no
C26 H20 0.930 no
C29 H21 0.930 no
C31 H22 0.930 no
C32 H23 0.930 no

loop_
_geom_contact_atom_site_label_1
_geom_contact_atom_site_label_2
_geom_contact_distance
_geom_contact_publ_flag
_geom_contact_site_symmetry_2
O1 C27 3.599(9) no .
C1 C4 2.735(11) no .
C1 C8 3.271(11) no .
C1 C12 3.335(10) no .
C1 C18 2.870(11) no .
C2 C5 2.722(14) no .
C2 C7 3.488(10) no .
C2 C13 3.089(11) no .
C2 C18 3.139(11) no .
C3 C6 2.749(12) no .
C6 C7 3.111(11) no .
C6 C12 3.460(12) no .
C6 C13 3.488(12) no .
C7 C10 2.725(12) no .
C7 C14 2.852(11) no .
C8 C11 2.691(13) no .
C8 C13 3.293(12) no .
C8 C14 3.431(13) no .
C9 C12 2.721(14) no .
C12 C13 3.326(12) no .
C12 C14 3.507(13) no .
C13 C16 2.822(10) no .
C14 C17 2.757(10) no .
C15 C18 2.788(10) no .
C15 C20 3.067(11) no .
C20 C32 3.281(9) no .
C20 C33 3.163(9) no .
C21 C23 3.022(10) no .
C21 C27 3.567(10) no .
C21 C32 3.218(9) no .
C22 C25 2.746(10) no .
C23 C26 2.820(9) no .
C24 C27 2.756(9) no .
C26 C29 3.316(9) no .
C28 C31 2.758(10) no .
C29 C32 2.817(11) no .
C30 C33 2.729(9) no .
F1 C3 3.596(12) no 1_565
F1 C21 3.355(9) no .
F1 C23 3.428(10) no .
F2 F2 3.558(13) no 2_566
F2 O1 2.742(9) no 2_576
F2 O2 3.543(11) no 2_676
F2 C24 3.453(12) no 2_576
F2 C25 3.487(11) no 2_576
F2 C29 3.540(11) no 2_676
F3 C15 3.443(11) no 1_455
F3 C20 3.585(10) no 1_455
F3 C32 3.294(12) no 1_455
F4 O2 2.705(9) no 1_445
F4 C17 3.570(10) no .
O1 F2 2.742(9) no 2_576
O1 O2 3.409(9) no 1_455
O1 C26 3.455(9) no 2_686
O2 F2 3.543(11) no 2_676
O2 F4 2.705(9) no 1_665
O2 O1 3.409(9) no 1_655
O2 C17 3.308(8) no 1_665
O2 C24 3.193(9) no 1_655
O2 C25 3.436(9) no 1_655
N2 C22 3.343(8) no 2_676
N2 C23 3.260(8) no 2_676
C2 C21 3.575(11) no 1_545
C3 F1 3.596(12) no 1_545
C8 C31 3.577(12) no 1_545
C8 C32 3.578(11) no 1_545
C15 F3 3.443(11) no 1_655
C16 C26 3.520(9) no 1_545
C17 F4 3.570(10) no .
C17 O2 3.308(8) no 1_445
C17 C26 3.491(10) no 1_545
C20 F3 3.585(10) no 1_655
C20 C25 3.480(9) no 2_676
C21 F1 3.355(9) no .
C21 C2 3.575(11) no 1_565
C21 C26 3.569(9) no 2_676
C21 C27 3.569(9) no 2_676
C22 N2 3.343(8) no 2_676
C22 C22 3.405(8) no 2_676
C23 F1 3.428(10) no .
C23 N2 3.260(8) no 2_676
C23 C33 3.337(9) no 2_676
C24 F2 3.453(12) no 2_576
C24 O2 3.193(9) no 1_455
C24 C32 3.588(9) no 2_676
C25 F2 3.487(11) no 2_576
C25 O2 3.436(9) no 1_455
C25 C20 3.480(9) no 2_676
C26 O1 3.455(9) no 2_686
C26 C16 3.520(9) no 1_565
C26 C17 3.491(10) no 1_565
C26 C21 3.569(9) no 2_676
C27 C21 3.569(9) no 2_676
C29 F2 3.540(11) no 2_676
C31 C8 3.577(12) no 1_565
C32 F3 3.294(12) no 1_655
C32 C8 3.578(11) no 1_565
C32 C24 3.588(9) no 2_676
C33 C23 3.337(9) no 2_676
O1 H19 2.5915 no .
O1 H20 2.5050 no .
O2 H21 2.5634 no .
O2 H22 2.5102 no .
N1 H1 2.5940 no .
N1 H5 2.6085 no .
N1 H6 2.5682 no .
N1 H10 2.6184 no .
N1 H11 2.5861 no .
N1 H14 2.6185 no .
N2 H16 2.7559 no .
N2 H18 2.7760 no .
N2 H23 2.8079 no .
C1 H2 3.2030 no .
C1 H4 3.1992 no .
C1 H6 3.2682 no .
C1 H10 3.4012 no .
C1 H14 2.5524 no .
C2 H3 3.2240 no .
C2 H5 3.2183 no .
C2 H6 3.5552 no .
C2 H14 2.6500 no .
C3 H4 3.1948 no .
C3 H14 3.5391 no .
C4 H1 3.2177 no .
C4 H5 3.2177 no .
C5 H2 3.1877 no .
C6 H1 3.2181 no .
C6 H3 3.2131 no .
C6 H10 3.2939 no .
C6 H14 3.3748 no .
C7 H5 3.0238 no .
C7 H7 3.2024 no .
C7 H9 3.1973 no .
C7 H11 2.5029 no .
C8 H8 3.1901 no .
C8 H10 3.1815 no .
C8 H11 2.9137 no .
C9 H9 3.1548 no .
C10 H6 3.1881 no .
C10 H10 3.1929 no .
C11 H7 3.1608 no .
C12 H5 2.9997 no .
C12 H6 3.1760 no .
C12 H8 3.1995 no .
C12 H11 3.0520 no .
C13 H1 2.9679 no .
C13 H6 3.2912 no .
C13 H10 3.3509 no .
C13 H12 3.2641 no .
C13 H13 3.2321 no .
C14 H6 3.5033 no .
C14 H14 3.2609 no .
C15 H13 3.2532 no .
C15 H15 3.2997 no .
C15 H16 2.8588 no .
C16 H11 3.2451 no .
C16 H14 3.2657 no .
C16 H16 2.7489 no .
C17 H12 3.2548 no .
C17 H15 2.5131 no .
C18 H1 3.0035 no .
C18 H11 3.2519 no .
C19 H12 2.6981 no .
C19 H13 2.5515 no .
C19 H17 2.4107 no .
C20 H12 2.8182 no .
C20 H23 2.7462 no .
C21 H15 2.4230 no .
C21 H18 2.8223 no .
C21 H23 3.0554 no .
C22 H17 2.5252 no .
C22 H19 3.2056 no .
C22 H20 3.2462 no .
C23 H17 2.6541 no .
C24 H20 3.2516 no .
C24 H24 2.4031 no .
C25 H18 3.2643 no .
C26 H19 3.2377 no .
C26 H21 3.1720 no .
C26 H24 3.0093 no .
C27 H18 3.2662 no .
C27 H21 2.8527 no .
C28 H20 2.8441 no .
C28 H23 3.2672 no .
C29 H20 3.1614 no .
C29 H22 3.2303 no .
C29 H25 3.0334 no .
C30 H23 3.2603 no .
C31 H21 3.2435 no .
C31 H25 2.3168 no .
C32 H16 2.7366 no .
C33 H16 3.0055 no .
C33 H17 3.2999 no .
C33 H21 3.2657 no .
C33 H22 3.2097 no .
H1 H2 2.3001 no .
H1 H6 3.3018 no .
H1 H14 2.6717 no .
H2 H3 2.3208 no .
H3 H4 2.2559 no .
H4 H5 2.3140 no .
H5 H10 2.6510 no .
H6 H7 2.3022 no .
H6 H11 3.1243 no .
H7 H8 2.2794 no .
H8 H9 2.2515 no .
H9 H10 2.3097 no .
H10 H11 3.3273 no .
H11 H12 2.2836 no .
H12 H15 3.5977 no .
H12 H16 2.3462 no .
H13 H14 2.2788 no .
H13 H15 2.2997 no .
H15 H16 2.7916 no .
H15 H17 2.1286 no .
H16 H17 2.7947 no .
H16 H23 2.0329 no .
H17 H18 2.1991 no .
H18 H19 2.3316 no .
H19 H24 2.2810 no .
H20 H21 2.7630 no .
H20 H24 3.2978 no .
H21 H25 3.3433 no .
H22 H23 2.3472 no .
H22 H25 2.1537 no .
F1 H2 2.6857 no 1_565
F1 H15 2.7696 no .
F1 H17 2.4509 no .
F1 H18 2.5413 no .
F1 H22 3.3477 no 1_455
F1 H23 3.5834 no 1_455
F2 H19 2.7998 no 2_576
F2 H21 3.2283 no 1_445
F2 H21 3.3517 no 2_676
F2 H24 1.9330 no 2_576
F3 H2 3.4987 no 1_565
F3 H9 3.5925 no 2_667
F3 H12 2.5292 no 1_455
F3 H16 2.6975 no 1_455
F3 H22 3.5855 no 1_455
F3 H23 2.4282 no 1_455
F3 H24 3.1699 no 2_576
F4 H9 2.9595 no 2_667
F4 H13 2.6913 no .
F4 H15 2.8042 no .
F4 H21 3.0808 no 1_445
F4 H25 3.2793 no 1_445
O1 H13 3.4539 no 1_565
O1 H15 3.4862 no 1_565
O1 H20 2.5843 no 2_686
O1 H21 3.3986 no 2_686
O1 H25 3.4316 no 1_455
O2 H9 3.5542 no 2_777
O2 H13 2.5426 no 1_665
O2 H14 3.2786 no 1_665
O2 H19 2.8892 no 1_655
O2 H24 3.1011 no 1_655
N2 H1 2.7587 no 1_565
N2 H18 3.4685 no 2_676
C3 H7 3.4329 no 1_455
C4 H7 3.2576 no 1_455
C5 H8 3.1922 no 1_455
C6 H8 3.5569 no 1_455
C7 H3 3.2159 no 2_657
C8 H3 3.0379 no 2_657
C8 H4 3.4803 no 2_657
C9 H3 2.8999 no 2_657
C10 H3 2.9802 no 2_657
C10 H11 3.1277 no 2_767
C11 H3 3.1425 no 2_657
C11 H11 3.0741 no 2_767
C12 H3 3.2859 no 2_657
C14 H5 3.4606 no 2_667
C14 H8 3.1219 no 2_767
C14 H9 3.3636 no 2_767
C14 H21 3.5080 no 1_545
C15 H4 3.5912 no 2_667
C15 H5 3.1553 no 2_667
C15 H8 3.2809 no 2_767
C15 H20 3.4342 no 1_545
C15 H21 3.4686 no 1_545
C16 H5 3.0104 no 2_667
C16 H20 3.1514 no 1_545
C17 H5 3.1971 no 2_667
C17 H10 2.9422 no 2_667
C17 H20 3.4927 no 1_545
C17 H25 2.9366 no 1_445
C18 H5 3.5098 no 2_667
C18 H10 2.9250 no 2_667
C18 H25 3.0584 no 1_445
C19 H5 3.5207 no 2_667
C19 H20 3.5155 no 1_545
C20 H4 3.5286 no 2_667
C21 H1 2.9146 no 1_565
C21 H2 3.4570 no 1_565
C22 H1 2.8271 no 1_565
C23 H1 3.2271 no 1_565
C23 H22 3.3141 no 1_455
C23 H25 3.4665 no 1_455
C24 H22 3.2680 no 1_455
C24 H23 3.3754 no 2_676
C24 H25 2.8244 no 1_455
C25 H13 3.4801 no 1_565
C25 H16 3.5091 no 2_676
C25 H20 3.5299 no 2_686
C25 H25 3.1532 no 1_455
C26 H17 3.5376 no 2_676
C27 H1 3.4482 no 1_565
C27 H17 3.3997 no 2_676
C28 H6 3.3062 no 1_565
C28 H18 3.4212 no 2_676
C29 H6 3.4788 no 1_565
C29 H11 3.5057 no 1_565
C30 H6 3.2651 no 1_565
C30 H19 3.1054 no 1_655
C31 H6 2.9435 no 1_565
C31 H7 3.2296 no 1_565
C31 H19 3.1399 no 1_655
C32 H6 2.7304 no 1_565
C32 H19 3.3489 no 2_676
C33 H1 3.4126 no 1_565
C33 H6 2.8886 no 1_565
C33 H18 3.2259 no 2_676
B1 H2 3.4497 no 1_565
B1 H12 3.5346 no 1_455
B1 H15 3.3255 no .
B1 H21 3.5403 no 1_445
B1 H23 3.4017 no 1_455
B1 H24 3.0483 no 2_576
H1 N2 2.7587 no 1_545
H1 C21 2.9146 no 1_545
H1 C22 2.8271 no 1_545
H1 C23 3.2271 no 1_545
H1 C27 3.4482 no 1_545
H1 C33 3.4126 no 1_545
H1 H17 2.9976 no 1_545
H1 H18 3.3516 no 1_545
H2 F1 2.6857 no 1_545
H2 F3 3.4987 no 1_545
H2 C21 3.4570 no 1_545
H2 B1 3.4497 no 1_545
H2 H15 3.3655 no 1_545
H2 H17 3.0463 no 1_545
H2 H22 3.3761 no 1_445
H3 C7 3.2159 no 2_657
H3 C8 3.0379 no 2_657
H3 C9 2.8999 no 2_657
H3 C10 2.9802 no 2_657
H3 C11 3.1425 no 2_657
H3 C12 3.2859 no 2_657
H3 H6 3.5041 no 2_657
H3 H7 3.3297 no 1_455
H3 H7 3.3615 no 2_657
H3 H8 3.3973 no 2_657
H4 C8 3.4803 no 2_657
H4 C15 3.5912 no 2_667
H4 C20 3.5286 no 2_667
H4 H6 3.3330 no 2_657
H4 H8 3.1578 no 1_455
H4 H12 3.3978 no 2_667
H4 H16 3.2924 no 2_667
H5 C14 3.4606 no 2_667
H5 C15 3.1553 no 2_667
H5 C16 3.0104 no 2_667
H5 C17 3.1971 no 2_667
H5 C18 3.5098 no 2_667
H5 C19 3.5207 no 2_667
H5 H12 3.5811 no 2_667
H6 C28 3.3062 no 1_545
H6 C29 3.4788 no 1_545
H6 C30 3.2651 no 1_545
H6 C31 2.9435 no 1_545
H6 C32 2.7304 no 1_545
H6 C33 2.8886 no 1_545
H6 H3 3.5041 no 2_657
H6 H4 3.3330 no 2_657
H6 H22 3.4116 no 1_545
H6 H23 3.0827 no 1_545
H7 C3 3.4329 no 1_655
H7 C4 3.2576 no 1_655
H7 C31 3.2296 no 1_545
H7 H3 3.3297 no 1_655
H7 H3 3.3615 no 2_657
H7 H22 3.0455 no 1_545
H8 C5 3.1922 no 1_655
H8 C6 3.5569 no 1_655
H8 C14 3.1219 no 2_767
H8 C15 3.2809 no 2_767
H8 H3 3.3973 no 2_657
H8 H4 3.1578 no 1_655
H8 H11 2.6824 no 2_767
H8 H12 3.0176 no 2_767
H9 F3 3.5925 no 2_667
H9 F4 2.9595 no 2_667
H9 O2 3.5542 no 2_777
H9 C14 3.3636 no 2_767
H9 H11 2.5389 no 2_767
H9 H12 3.3546 no 2_767
H9 H13 3.4426 no 2_667
H10 C17 2.9422 no 2_667
H10 C18 2.9250 no 2_667
H10 H13 2.8895 no 2_667
H10 H14 2.8209 no 2_667
H11 C10 3.1277 no 2_767
H11 C11 3.0741 no 2_767
H11 C29 3.5057 no 1_545
H11 H8 2.6824 no 2_767
H11 H9 2.5389 no 2_767
H11 H21 3.4359 no 1_545
H12 F3 2.5292 no 1_655
H12 B1 3.5346 no 1_655
H12 H4 3.3978 no 2_667
H12 H5 3.5811 no 2_667
H12 H8 3.0176 no 2_767
H12 H9 3.3546 no 2_767
H12 H21 3.3395 no 1_545
H13 F4 2.6913 no .
H13 O1 3.4539 no 1_545
H13 O2 2.5426 no 1_445
H13 C25 3.4801 no 1_545
H13 H9 3.4426 no 2_667
H13 H10 2.8895 no 2_667
H13 H25 2.3463 no 1_445
H14 O2 3.2786 no 1_445
H14 H10 2.8209 no 2_667
H14 H25 2.6160 no 1_445
H15 F1 2.7696 no .
H15 F4 2.8042 no .
H15 O1 3.4862 no 1_545
H15 B1 3.3255 no .
H15 H2 3.3655 no 1_565
H16 F3 2.6975 no 1_655
H16 C25 3.5091 no 2_676
H16 H4 3.2924 no 2_667
H17 F1 2.4509 no .
H17 C26 3.5376 no 2_676
H17 C27 3.3997 no 2_676
H17 H1 2.9976 no 1_565
H17 H2 3.0463 no 1_565
H18 F1 2.5413 no .
H18 N2 3.4685 no 2_676
H18 C28 3.4212 no 2_676
H18 C33 3.2259 no 2_676
H18 H1 3.3516 no 1_565
H18 H22 3.0509 no 1_455
H19 F2 2.7998 no 2_576
H19 O2 2.8892 no 1_455
H19 C30 3.1054 no 1_455
H19 C31 3.1399 no 1_455
H19 C32 3.3489 no 2_676
H19 H22 2.9284 no 1_455
H19 H23 3.0979 no 2_676
H19 H25 2.7080 no 1_455
H20 O1 2.5843 no 2_686
H20 C15 3.4342 no 1_565
H20 C16 3.1514 no 1_565
H20 C17 3.4927 no 1_565
H20 C19 3.5155 no 1_565
H20 C25 3.5299 no 2_686
H20 H20 3.1019 no 2_686
H20 H24 3.0818 no 2_686
H21 F2 3.2283 no 1_665
H21 F2 3.3517 no 2_676
H21 F4 3.0808 no 1_665
H21 O1 3.3986 no 2_686
H21 C14 3.5080 no 1_565
H21 C15 3.4686 no 1_565
H21 B1 3.5403 no 1_665
H21 H11 3.4359 no 1_565
H21 H12 3.3395 no 1_565
H21 H24 3.1846 no 2_686
H22 F1 3.3477 no 1_655
H22 F3 3.5855 no 1_655
H22 C23 3.3141 no 1_655
H22 C24 3.2680 no 1_655
H22 H2 3.3761 no 1_665
H22 H6 3.4116 no 1_565
H22 H7 3.0455 no 1_565
H22 H18 3.0509 no 1_655
H22 H19 2.9284 no 1_655
H23 F1 3.5834 no 1_655
H23 F3 2.4282 no 1_655
H23 C24 3.3754 no 2_676
H23 B1 3.4017 no 1_655
H23 H6 3.0827 no 1_565
H23 H19 3.0979 no 2_676
H24 F2 1.9330 no 2_576
H24 F3 3.1699 no 2_576
H24 O2 3.1011 no 1_455
H24 B1 3.0483 no 2_576
H24 H20 3.0818 no 2_686
H24 H21 3.1846 no 2_686
H24 H25 3.2694 no 1_455
H25 F4 3.2793 no 1_665
H25 O1 3.4316 no 1_655
H25 C17 2.9366 no 1_665
H25 C18 3.0584 no 1_665
H25 C23 3.4665 no 1_655
H25 C24 2.8244 no 1_655
H25 C25 3.1532 no 1_655
H25 H13 2.3463 no 1_665
H25 H14 2.6160 no 1_665
H25 H19 2.7080 no 1_655
H25 H24 3.2694 no 1_655

loop_
_geom_hbond_atom_site_label_D
_geom_hbond_atom_site_label_H
_geom_hbond_atom_site_label_A
_geom_hbond_site_symmetry_A
_geom_hbond_distance_DA
_geom_hbond_distance_DH
_geom_hbond_distance_HA
_geom_hbond_angle_DHA
_geom_hbond_publ_flag
O1 H24 F2 2_576 2.742(9) 0.820 1.933 168.6 no

loop_
_geom_torsion_atom_site_label_1
_geom_torsion_atom_site_label_2
_geom_torsion_atom_site_label_3
_geom_torsion_atom_site_label_4
_geom_torsion
_geom_torsion_publ_flag
C1 N1 C7 C8 87.3(8) no
C1 N1 C7 C12 -92.5(7) no
C7 N1 C1 C2 -114.3(7) no
C7 N1 C1 C6 66.0(8) no
C1 N1 C13 C14 -173.7(5) no
C1 N1 C13 C18 8.0(9) no
C13 N1 C1 C2 62.4(8) no
C13 N1 C1 C6 -117.2(7) no
C7 N1 C13 C14 2.8(9) no
C7 N1 C13 C18 -175.4(5) no
C13 N1 C7 C8 -89.4(8) no
C13 N1 C7 C12 90.8(8) no
C21 N2 C22 C23 -7.1(9) no
C21 N2 C22 C27 173.1(5) no
C22 N2 C21 C20 -173.0(5) no
C21 N2 C33 C28 -171.7(6) no
C21 N2 C33 C32 10.1(10) no
C33 N2 C21 C20 0.1(10) no
C22 N2 C33 C28 2.1(6) no
C22 N2 C33 C32 -176.0(6) no
C33 N2 C22 C23 178.5(5) no
C33 N2 C22 C27 -1.4(6) no
N1 C1 C2 C3 178.5(6) no
N1 C1 C6 C5 -177.0(6) no
C2 C1 C6 C5 3.4(12) no
C6 C1 C2 C3 -1.9(12) no
C1 C2 C3 C4 -0.5(14) no
C2 C3 C4 C5 1.2(15) no
C3 C4 C5 C6 0.5(15) no
C4 C5 C6 C1 -2.7(15) no
N1 C7 C8 C9 -177.7(7) no
N1 C7 C12 C11 177.6(7) no
C8 C7 C12 C11 -2.1(13) no
C12 C7 C8 C9 2.1(13) no
C7 C8 C9 C10 -2.1(15) no
C8 C9 C10 C11 2.2(16) no
C9 C10 C11 C12 -2.3(17) no
C10 C11 C12 C7 2.2(16) no
N1 C13 C14 C15 -176.7(5) no
N1 C13 C18 C17 176.8(6) no
C14 C13 C18 C17 -1.5(9) no
C18 C13 C14 C15 1.6(9) no
C13 C14 C15 C16 -0.9(10) no
C14 C15 C16 C17 0.0(9) no
C14 C15 C16 C19 175.6(6) no
C15 C16 C17 C18 0.1(9) no
C15 C16 C19 C20 -2.6(10) no
C17 C16 C19 C20 173.0(6) no
C19 C16 C17 C18 -175.8(5) no
C16 C17 C18 C13 0.6(10) no
C16 C19 C20 C21 -174.7(6) no
C19 C20 C21 N2 174.2(6) no
N2 C22 C23 C24 -179.6(5) no
N2 C22 C27 C26 179.3(5) no
N2 C22 C27 C28 0.1(7) no
C23 C22 C27 C26 -0.6(9) no
C23 C22 C27 C28 -179.8(5) no
C27 C22 C23 C24 0.2(9) no
C22 C23 C24 C25 1.0(9) no
C23 C24 C25 O1 179.9(6) no
C23 C24 C25 C26 -1.7(10) no
O1 C25 C26 C27 179.7(5) no
C24 C25 C26 C27 1.2(9) no
C25 C26 C27 C22 -0.1(9) no
C25 C26 C27 C28 178.9(6) no
C22 C27 C28 C29 -178.5(6) no
C22 C27 C28 C33 1.3(7) no
C26 C27 C28 C29 2.5(12) no
C26 C27 C28 C33 -177.8(6) no
C27 C28 C29 C30 -179.2(6) no
C27 C28 C33 N2 -2.1(7) no
C27 C28 C33 C32 176.3(5) no
C29 C28 C33 N2 177.7(5) no
C29 C28 C33 C32 -3.9(9) no
C33 C28 C29 C30 1.0(9) no
C28 C29 C30 O2 -178.6(6) no
C28 C29 C30 C31 3.3(11) no
O2 C30 C31 C32 176.9(6) no
C29 C30 C31 C32 -4.9(11) no
C30 C31 C32 C33 1.9(10) no
C31 C32 C33 N2 -179.7(6) no
C31 C32 C33 C28 2.4(10) no
